data_4515110
loop_
_publ_author_name
'Durka, Krzysztof'
'Urban, Mateusz'
'D\;abrowski, Marek'
'Jankowski, Piotr'
'Kli\'s, Tomasz'
'Luli\'nski, Sergiusz'

_publ_section_title
;
 Cationic and Betaine-Type Boronated Acridinium Dyes: Synthesis,
 Characterization, and Photocatalytic Activity.
;
_journal_issue 2
_journal_name_full 'ACS omega'
_journal_page_first 2482
_journal_page_last 2492
_journal_paper_doi 10.1021/acsomega.8b03290
_journal_volume 4
_journal_year 2019
_chemical_formula_moiety 'C33 H33 B F3 N O'
_chemical_formula_sum 'C33 H33 B F3 N O'
_chemical_formula_weight 527.41
_chemical_name_systematic
;
 9-[3'-(trifluoroborato)phenyl)]-10-(4"-octyloxyphenyl)acridinium
;
_space_group_crystal_system orthorhombic
_space_group_IT_number 43
_space_group_name_Hall 'F 2 -2d'
_space_group_name_H-M_alt 'F d d 2'
_symmetry_space_group_name_Hall 'F 2 -2d'
_symmetry_space_group_name_H-M 'F d d 2'
_atom_sites_solution_hydrogens geom
_audit_creation_method SHELXL-2013
_cell_angle_alpha 90
_cell_angle_beta 90
_cell_angle_gamma 90
_cell_formula_units_Z 16
_cell_length_a 24.1280(6)
_cell_length_b 20.9554(5)
_cell_length_c 21.3904(5)
_cell_measurement_reflns_used 10857
_cell_measurement_temperature 100(2)
_cell_measurement_theta_max 75.8560
_cell_measurement_theta_min 3.4610
_cell_volume 10815.2(5)
_computing_cell_refinement
;
CrysAlisPro, Agilent Technologies,
Version 1.171.37.33 (release 27-03-2014 CrysAlis171 .NET)
(compiled Mar 27 2014,17:12:48)
;
_computing_data_collection
;
CrysAlisPro, Agilent Technologies,
Version 1.171.37.33 (release 27-03-2014 CrysAlis171 .NET)
(compiled Mar 27 2014,17:12:48)
;
_computing_data_reduction
;
CrysAlisPro, Agilent Technologies,
Version 1.171.37.33 (release 27-03-2014 CrysAlis171 .NET)
(compiled Mar 27 2014,17:12:48)
;
_diffrn_ambient_temperature 99.99(10)
_diffrn_detector_area_resol_mean 5.2195
_diffrn_measured_fraction_theta_full 0.999
_diffrn_measured_fraction_theta_max 0.993
_diffrn_measurement_device_type 'SuperNova, Dual, Cu at zero, Atlas'
_diffrn_radiation_monochromator mirror
_diffrn_radiation_source 'SuperNova (Cu) X-ray Source'
_diffrn_radiation_type 'Cu K\a'
_diffrn_radiation_wavelength 1.5418
_diffrn_reflns_av_R_equivalents 0.0320
_diffrn_reflns_av_unetI/netI 0.0252
_diffrn_reflns_Laue_measured_fraction_full 0.999
_diffrn_reflns_Laue_measured_fraction_max 0.993
_diffrn_reflns_limit_h_max 29
_diffrn_reflns_limit_h_min -29
_diffrn_reflns_limit_k_max 26
_diffrn_reflns_limit_k_min -26
_diffrn_reflns_limit_l_max 26
_diffrn_reflns_limit_l_min -26
_diffrn_reflns_number 21410
_diffrn_reflns_point_group_measured_fraction_full 0.976
_diffrn_reflns_point_group_measured_fraction_max 0.957
_diffrn_reflns_theta_full 67.679
_diffrn_reflns_theta_max 76.749
_diffrn_reflns_theta_min 3.475
_exptl_absorpt_coefficient_mu 0.740
_exptl_absorpt_correction_T_max 1.00000
_exptl_absorpt_correction_T_min 0.85128
_exptl_absorpt_correction_type multi-scan
_exptl_absorpt_process_details
;
CrysAlisPro, Agilent Technologies,
Version 1.171.36.32 (release 02-08-2013 CrysAlis171 .NET)
(compiled Aug  2 2013,16:46:58)
Empirical absorption correction using spherical harmonics,
 implemented in SCALE3 ABSPACK scaling algorithm.
;
_exptl_crystal_colour yellow
_exptl_crystal_density_diffrn 1.296
_exptl_crystal_description block
_exptl_crystal_F_000 4448
_exptl_crystal_size_max 0.140
_exptl_crystal_size_mid 0.083
_exptl_crystal_size_min 0.048
_refine_diff_density_max 0.239
_refine_diff_density_min -0.190
_refine_diff_density_rms 0.045
_refine_ls_abs_structure_details
;
 Flack x determined using 2273 quotients [(I+)-(I-)]/[(I+)+(I-)]
 (Parsons and Flack (2004), Acta Cryst. A60, s61).
;
_refine_ls_abs_structure_Flack 0.10(5)
_refine_ls_extinction_method none
_refine_ls_goodness_of_fit_ref 1.031
_refine_ls_hydrogen_treatment constr
_refine_ls_matrix_type full
_refine_ls_number_parameters 352
_refine_ls_number_reflns 5480
_refine_ls_number_restraints 1
_refine_ls_restrained_S_all 1.031
_refine_ls_R_factor_all 0.0425
_refine_ls_R_factor_gt 0.0393
_refine_ls_shift/su_max 0.000
_refine_ls_shift/su_mean 0.000
_refine_ls_structure_factor_coef Fsqd
_refine_ls_weighting_details 'w=1/[\s^2^(Fo^2^)+(0.0560P)^2^+16.3935P] where P=(Fo^2^+2Fc^2^)/3'
_refine_ls_weighting_scheme calc
_refine_ls_wR_factor_gt 0.1050
_refine_ls_wR_factor_ref 0.1081
_reflns_Friedel_coverage 0.877
_reflns_Friedel_fraction_full 0.951
_reflns_Friedel_fraction_max 0.920
_reflns_number_gt 5148
_reflns_number_total 5480
_reflns_threshold_expression 'I > 2\s(I)'
_cod_data_source_file ao8b03290_si_002.cif
_cod_data_source_block Compound_9
_cod_database_code 4515110
_shelx_space_group_comment
;
The symmetry employed for this shelxl refinement is uniquely defined
by the following loop, which should always be used as a source of
symmetry information in preference to the above space-group names.
They are only intended as comments.
;
_shelxl_version_number 2013-4

loop_
_space_group_symop_operation_xyz
'x, y, z'
'-x, -y, z'
'x+1/4, -y+1/4, z+1/4'
'-x+1/4, y+1/4, z+1/4'
'x, y+1/2, z+1/2'
'-x, -y+1/2, z+1/2'
'x+1/4, -y+3/4, z+3/4'
'-x+1/4, y+3/4, z+3/4'
'x+1/2, y, z+1/2'
'-x+1/2, -y, z+1/2'
'x+3/4, -y+1/4, z+3/4'
'-x+3/4, y+1/4, z+3/4'
'x+1/2, y+1/2, z'
'-x+1/2, -y+1/2, z'
'x+3/4, -y+3/4, z+1/4'
'-x+3/4, y+3/4, z+1/4'

loop_
_atom_site_label
_atom_site_type_symbol
_atom_site_fract_x
_atom_site_fract_y
_atom_site_fract_z
_atom_site_U_iso_or_equiv
_atom_site_adp_type
_atom_site_occupancy
_atom_site_site_symmetry_order
_atom_site_calc_flag
_atom_site_refinement_flags_posn
_atom_site_refinement_flags_adp
C18 C 0.51060(12) 0.90845(13) 0.53677(13) 0.0219(6) Uani 1 1 d . .
H18 H 0.4904 0.9356 0.5095 0.026 Uiso 1 1 calc R U
C19 C 0.56794(12) 0.91168(13) 0.53869(13) 0.0229(6) Uani 1 1 d . .
H19 H 0.5874 0.9408 0.5126 0.027 Uiso 1 1 calc R U
C20 C 0.59662(11) 0.87168(14) 0.57937(14) 0.0227(5) Uani 1 1 d . .
C17 C 0.48273(11) 0.86548(13) 0.57473(13) 0.0203(5) Uani 1 1 d . .
F1 F 0.13167(8) 0.72340(8) 0.65279(9) 0.0341(4) Uani 1 1 d . .
F2 F 0.06773(7) 0.80280(10) 0.66327(9) 0.0377(5) Uani 1 1 d . .
C24 C 0.33555(13) 0.98552(14) 0.69297(14) 0.0279(6) Uani 1 1 d . .
H24 H 0.3162 1.0126 0.7211 0.034 Uiso 1 1 calc R U
C23 C 0.39413(14) 0.98384(14) 0.69350(15) 0.0278(6) Uani 1 1 d . .
H23 H 0.4138 1.0105 0.7218 0.033 Uiso 1 1 calc R U
C25 C 0.30711(12) 0.94833(13) 0.65205(13) 0.0230(6) Uani 1 1 d . .
H25 H 0.2678 0.9499 0.6516 0.028 Uiso 1 1 calc R U
C22 C 0.42294(12) 0.94486(13) 0.65439(14) 0.0241(6) Uani 1 1 d . .
H22 H 0.4623 0.9442 0.6557 0.029 Uiso 1 1 calc R U
B1 B 0.12493(13) 0.78935(15) 0.66312(15) 0.0218(6) Uani 1 1 d . .
O1 O 0.65280(8) 0.87184(10) 0.58553(10) 0.0269(4) Uani 1 1 d . .
F3 F 0.14575(7) 0.80063(8) 0.72400(8) 0.0271(4) Uani 1 1 d . .
C26 C 0.51070(12) 0.82448(13) 0.61446(13) 0.0230(6) Uani 1 1 d . .
H26 H 0.4911 0.7947 0.6396 0.028 Uiso 1 1 calc R U
C27 C 0.56826(12) 0.82787(14) 0.61667(14) 0.0251(6) Uani 1 1 d . .
H27 H 0.5883 0.8003 0.6437 0.030 Uiso 1 1 calc R U
C30 C 0.76873(12) 0.84468(14) 0.55561(16) 0.0289(6) Uani 1 1 d . .
H30A H 0.7697 0.8359 0.5101 0.035 Uiso 1 1 calc R U
H30B H 0.7443 0.8125 0.5752 0.035 Uiso 1 1 calc R U
C29 C 0.74403(11) 0.91056(14) 0.56614(14) 0.0256(6) Uani 1 1 d . .
H29A H 0.7474 0.9215 0.6110 0.031 Uiso 1 1 calc R U
H29B H 0.7659 0.9422 0.5422 0.031 Uiso 1 1 calc R U
C28 C 0.68367(11) 0.91589(14) 0.54702(15) 0.0246(6) Uani 1 1 d . .
H28A H 0.6702 0.9600 0.5535 0.030 Uiso 1 1 calc R U
H28B H 0.6792 0.9049 0.5023 0.030 Uiso 1 1 calc R U
C32 C 0.87130(12) 0.87906(14) 0.55087(14) 0.0257(6) Uani 1 1 d . .
H32A H 0.8726 0.8689 0.5057 0.031 Uiso 1 1 calc R U
H32B H 0.8603 0.9244 0.5551 0.031 Uiso 1 1 calc R U
C31 C 0.82758(12) 0.83711(14) 0.58221(14) 0.0268(6) Uani 1 1 d . .
H31A H 0.8267 0.8473 0.6274 0.032 Uiso 1 1 calc R U
H31B H 0.8389 0.7919 0.5779 0.032 Uiso 1 1 calc R U
C34 C 0.97236(13) 0.91697(16) 0.55333(16) 0.0325(7) Uani 1 1 d . .
H34A H 0.9568 0.9607 0.5547 0.039 Uiso 1 1 calc R U
H34B H 1.0053 0.9160 0.5810 0.039 Uiso 1 1 calc R U
C35 C 0.99058(14) 0.90249(19) 0.48685(17) 0.0398(8) Uani 1 1 d . .
H35A H 1.0183 0.9339 0.4736 0.060 Uiso 1 1 calc R U
H35B H 0.9584 0.9045 0.4589 0.060 Uiso 1 1 calc R U
H35C H 1.0068 0.8596 0.4851 0.060 Uiso 1 1 calc R U
C33 C 0.92906(12) 0.87023(15) 0.57870(15) 0.0280(6) Uani 1 1 d . .
H33A H 0.9417 0.8261 0.5701 0.034 Uiso 1 1 calc R U
H33B H 0.9267 0.8754 0.6246 0.034 Uiso 1 1 calc R U
C12 C 0.12978(11) 0.86731(15) 0.56593(15) 0.0260(6) Uani 1 1 d . .
H12 H 0.0904 0.8671 0.5656 0.031 Uiso 1 1 calc R U
C3 C 0.39585(11) 0.82813(12) 0.52947(12) 0.0193(5) Uani 1 1 d . .
C11 C 0.21579(11) 0.83381(13) 0.60949(13) 0.0212(5) Uani 1 1 d . .
H11 H 0.2362 0.8102 0.6396 0.025 Uiso 1 1 calc R U
C14 C 0.39937(13) 0.75301(15) 0.44481(14) 0.0271(6) Uani 1 1 d . .
H14 H 0.4200 0.7258 0.4180 0.033 Uiso 1 1 calc R U
C8 C 0.21547(13) 0.90407(15) 0.51968(14) 0.0276(6) Uani 1 1 d . .
H8 H 0.2347 0.9277 0.4886 0.033 Uiso 1 1 calc R U
C1 C 0.30659(11) 0.86947(13) 0.56582(13) 0.0189(5) Uani 1 1 d . .
C5 C 0.39414(11) 0.90526(13) 0.61162(13) 0.0190(5) Uani 1 1 d . .
C16 C 0.31123(12) 0.79524(14) 0.47614(14) 0.0241(6) Uani 1 1 d . .
H16 H 0.2722 0.7975 0.4712 0.029 Uiso 1 1 calc R U
C15 C 0.34123(14) 0.75760(15) 0.43727(15) 0.0289(6) Uani 1 1 d . .
H15 H 0.3232 0.7343 0.4050 0.035 Uiso 1 1 calc R U
C10 C 0.15782(12) 0.83174(13) 0.61121(13) 0.0215(5) Uani 1 1 d . .
C9 C 0.15813(13) 0.90333(16) 0.52093(15) 0.0299(6) Uani 1 1 d . .
H9 H 0.1378 0.9274 0.4911 0.036 Uiso 1 1 calc R U
C2 C 0.33715(11) 0.83158(12) 0.52432(12) 0.0193(5) Uani 1 1 d . .
C13 C 0.42624(12) 0.78701(13) 0.48995(13) 0.0231(5) Uani 1 1 d . .
H13 H 0.4652 0.7831 0.4948 0.028 Uiso 1 1 calc R U
C7 C 0.24467(11) 0.86950(13) 0.56480(13) 0.0207(5) Uani 1 1 d . .
C6 C 0.33524(11) 0.90698(12) 0.60974(13) 0.0195(5) Uani 1 1 d . .
N1 N 0.42243(9) 0.86522(11) 0.57263(11) 0.0182(4) Uani 1 1 d . .

loop_
_atom_site_aniso_label
_atom_site_aniso_U_11
_atom_site_aniso_U_22
_atom_site_aniso_U_33
_atom_site_aniso_U_23
_atom_site_aniso_U_13
_atom_site_aniso_U_12
C18 0.0189(14) 0.0251(13) 0.0219(14) 0.0016(10) -0.0014(10) 0.0001(10)
C19 0.0192(14) 0.0266(13) 0.0229(14) 0.0031(11) 0.0009(10) -0.0030(10)
C20 0.0161(13) 0.0284(13) 0.0235(14) -0.0032(11) -0.0002(11) -0.0002(10)
C17 0.0145(12) 0.0248(12) 0.0217(13) -0.0026(10) -0.0010(10) -0.0003(10)
F1 0.0497(12) 0.0261(8) 0.0263(9) -0.0053(7) 0.0054(8) -0.0073(8)
F2 0.0157(9) 0.0577(12) 0.0397(11) 0.0093(9) 0.0026(7) -0.0027(8)
C24 0.0292(16) 0.0276(14) 0.0270(15) -0.0062(11) 0.0020(12) 0.0033(11)
C23 0.0304(16) 0.0277(14) 0.0253(14) -0.0067(11) -0.0025(12) -0.0035(12)
C25 0.0197(14) 0.0259(13) 0.0235(13) 0.0002(11) 0.0015(11) 0.0012(10)
C22 0.0208(14) 0.0272(13) 0.0244(14) -0.0001(11) -0.0021(11) -0.0028(10)
B1 0.0156(14) 0.0276(14) 0.0222(16) -0.0022(11) 0.0014(11) -0.0039(11)
O1 0.0137(9) 0.0343(10) 0.0327(11) 0.0065(9) -0.0014(8) -0.0008(8)
F3 0.0284(9) 0.0314(8) 0.0215(8) -0.0039(7) 0.0003(7) -0.0032(7)
C26 0.0174(13) 0.0262(13) 0.0254(14) 0.0031(11) 0.0014(10) -0.0014(10)
C27 0.0200(14) 0.0280(14) 0.0273(15) 0.0044(11) -0.0031(11) 0.0019(11)
C30 0.0178(14) 0.0333(14) 0.0357(17) -0.0057(12) -0.0002(12) -0.0020(11)
C29 0.0155(13) 0.0304(13) 0.0310(16) -0.0032(12) 0.0010(11) -0.0027(10)
C28 0.0153(13) 0.0288(13) 0.0298(15) -0.0012(11) 0.0007(11) -0.0020(10)
C32 0.0193(14) 0.0312(14) 0.0266(15) -0.0027(11) -0.0006(11) 0.0017(11)
C31 0.0228(14) 0.0311(14) 0.0264(15) -0.0012(11) 0.0009(12) 0.0021(11)
C34 0.0202(14) 0.0429(17) 0.0343(17) -0.0116(14) 0.0021(12) -0.0009(12)
C35 0.0252(16) 0.057(2) 0.0374(19) -0.0126(15) 0.0050(13) -0.0056(15)
C33 0.0213(14) 0.0363(14) 0.0263(14) -0.0077(12) -0.0014(11) 0.0021(12)
C12 0.0138(12) 0.0356(14) 0.0287(15) -0.0005(12) 0.0004(11) 0.0011(11)
C3 0.0199(14) 0.0198(12) 0.0184(13) 0.0021(9) 0.0001(10) -0.0022(10)
C11 0.0178(14) 0.0246(13) 0.0211(13) -0.0011(10) -0.0017(10) 0.0013(10)
C14 0.0231(15) 0.0298(14) 0.0285(16) -0.0091(12) 0.0055(11) 0.0011(11)
C8 0.0255(15) 0.0323(14) 0.0249(15) 0.0049(11) 0.0004(11) 0.0007(11)
C1 0.0178(12) 0.0210(11) 0.0178(12) 0.0045(10) 0.0001(10) 0.0004(10)
C5 0.0202(13) 0.0195(11) 0.0173(12) 0.0024(9) 0.0009(10) -0.0013(10)
C16 0.0191(13) 0.0274(13) 0.0257(14) -0.0033(11) -0.0022(11) -0.0015(10)
C15 0.0275(15) 0.0329(15) 0.0262(15) -0.0082(12) -0.0027(12) -0.0041(12)
C10 0.0180(13) 0.0241(12) 0.0222(13) -0.0051(10) -0.0003(10) -0.0004(10)
C9 0.0232(15) 0.0376(16) 0.0289(16) 0.0064(12) -0.0033(12) 0.0048(12)
C2 0.0173(13) 0.0215(12) 0.0190(13) 0.0019(10) 0.0009(10) -0.0009(10)
C13 0.0167(13) 0.0281(13) 0.0245(14) -0.0001(11) 0.0034(11) -0.0006(10)
C7 0.0163(13) 0.0227(11) 0.0231(13) -0.0033(10) -0.0010(11) 0.0013(10)
C6 0.0195(13) 0.0198(12) 0.0192(13) 0.0019(10) 0.0000(10) -0.0006(10)
N1 0.0142(10) 0.0208(9) 0.0196(11) 0.0016(8) 0.0005(9) -0.0006(8)

loop_
_atom_type_symbol
_atom_type_description
_atom_type_scat_dispersion_real
_atom_type_scat_dispersion_imag
_atom_type_scat_source
C C 0.0181 0.0091 'International Tables Vol C Tables 4.2.6.8 and 6.1.1.4'
H H 0.0000 0.0000 'International Tables Vol C Tables 4.2.6.8 and 6.1.1.4'
N N 0.0311 0.0180 'International Tables Vol C Tables 4.2.6.8 and 6.1.1.4'
O O 0.0492 0.0322 'International Tables Vol C Tables 4.2.6.8 and 6.1.1.4'
B B 0.0090 0.0039 'International Tables Vol C Tables 4.2.6.8 and 6.1.1.4'
F F 0.0727 0.0534 'International Tables Vol C Tables 4.2.6.8 and 6.1.1.4'

loop_
_geom_angle_atom_site_label_1
_geom_angle_atom_site_label_2
_geom_angle_atom_site_label_3
_geom_angle
C17 C18 C19 119.9(3)
C17 C18 H18 120.0
C19 C18 H18 120.0
C18 C19 C20 119.0(3)
C18 C19 H19 120.5
C20 C19 H19 120.5
O1 C20 C19 123.6(3)
O1 C20 C27 115.7(3)
C19 C20 C27 120.6(3)
C26 C17 C18 121.8(2)
C26 C17 N1 120.3(2)
C18 C17 N1 118.0(2)
C25 C24 C23 119.7(3)
C25 C24 H24 120.1
C23 C24 H24 120.1
C22 C23 C24 121.4(3)
C22 C23 H23 119.3
C24 C23 H23 119.3
C24 C25 C6 121.2(3)
C24 C25 H25 119.4
C6 C25 H25 119.4
C23 C22 C5 119.9(3)
C23 C22 H22 120.1
C5 C22 H22 120.1
F1 B1 F2 108.0(2)
F1 B1 F3 105.5(2)
F2 B1 F3 108.2(2)
F1 B1 C10 111.8(2)
F2 B1 C10 111.7(2)
F3 B1 C10 111.3(2)
C20 O1 C28 117.4(2)
C17 C26 C27 118.4(3)
C17 C26 H26 120.8
C27 C26 H26 120.8
C26 C27 C20 120.2(3)
C26 C27 H27 119.9
C20 C27 H27 119.9
C29 C30 C31 113.6(2)
C29 C30 H30A 108.8
C31 C30 H30A 108.8
C29 C30 H30B 108.8
C31 C30 H30B 108.8
H30A C30 H30B 107.7
C28 C29 C30 113.8(2)
C28 C29 H29A 108.8
C30 C29 H29A 108.8
C28 C29 H29B 108.8
C30 C29 H29B 108.8
H29A C29 H29B 107.7
O1 C28 C29 107.1(2)
O1 C28 H28A 110.3
C29 C28 H28A 110.3
O1 C28 H28B 110.3
C29 C28 H28B 110.3
H28A C28 H28B 108.5
C33 C32 C31 112.9(3)
C33 C32 H32A 109.0
C31 C32 H32A 109.0
C33 C32 H32B 109.0
C31 C32 H32B 109.0
H32A C32 H32B 107.8
C32 C31 C30 114.6(2)
C32 C31 H31A 108.6
C30 C31 H31A 108.6
C32 C31 H31B 108.6
C30 C31 H31B 108.6
H31A C31 H31B 107.6
C35 C34 C33 113.7(3)
C35 C34 H34A 108.8
C33 C34 H34A 108.8
C35 C34 H34B 108.8
C33 C34 H34B 108.8
H34A C34 H34B 107.7
C34 C35 H35A 109.5
C34 C35 H35B 109.5
H35A C35 H35B 109.5
C34 C35 H35C 109.5
H35A C35 H35C 109.5
H35B C35 H35C 109.5
C32 C33 C34 114.0(3)
C32 C33 H33A 108.7
C34 C33 H33A 108.7
C32 C33 H33B 108.7
C34 C33 H33B 108.7
H33A C33 H33B 107.6
C10 C12 C9 121.8(3)
C10 C12 H12 119.1
C9 C12 H12 119.1
N1 C3 C13 120.5(2)
N1 C3 C2 119.4(2)
C13 C3 C2 120.1(2)
C7 C11 C10 122.1(3)
C7 C11 H11 118.9
C10 C11 H11 118.9
C13 C14 C15 121.1(3)
C13 C14 H14 119.5
C15 C14 H14 119.5
C9 C8 C7 119.0(3)
C9 C8 H8 120.5
C7 C8 H8 120.5
C2 C1 C6 118.8(2)
C2 C1 C7 121.2(2)
C6 C1 C7 120.1(2)
N1 C5 C22 120.6(2)
N1 C5 C6 119.8(2)
C22 C5 C6 119.6(2)
C15 C16 C2 121.3(3)
C15 C16 H16 119.3
C2 C16 H16 119.3
C16 C15 C14 119.9(3)
C16 C15 H15 120.0
C14 C15 H15 120.0
C12 C10 C11 116.7(3)
C12 C10 B1 121.9(3)
C11 C10 B1 121.4(2)
C8 C9 C12 120.5(3)
C8 C9 H9 119.8
C12 C9 H9 119.8
C1 C2 C3 120.3(2)
C1 C2 C16 122.0(3)
C3 C2 C16 117.7(2)
C14 C13 C3 119.7(3)
C14 C13 H13 120.1
C3 C13 H13 120.1
C8 C7 C11 119.9(2)
C8 C7 C1 121.0(3)
C11 C7 C1 119.2(2)
C1 C6 C5 119.7(2)
C1 C6 C25 122.0(3)
C5 C6 C25 118.3(2)
C5 N1 C3 121.8(2)
C5 N1 C17 118.6(2)
C3 N1 C17 119.5(2)

loop_
_geom_bond_atom_site_label_1
_geom_bond_atom_site_label_2
_geom_bond_distance
C18 C17 1.386(4)
C18 C19 1.386(4)
C18 H18 0.9500
C19 C20 1.392(4)
C19 H19 0.9500
C20 O1 1.362(3)
C20 C27 1.396(4)
C17 C26 1.384(4)
C17 N1 1.456(3)
F1 B1 1.409(4)
F2 B1 1.409(3)
C24 C25 1.358(4)
C24 C23 1.414(4)
C24 H24 0.9500
C23 C22 1.360(4)
C23 H23 0.9500
C25 C6 1.425(4)
C25 H25 0.9500
C22 C5 1.417(4)
C22 H22 0.9500
B1 F3 1.416(4)
B1 C10 1.628(4)
O1 C28 1.444(3)
C26 C27 1.391(4)
C26 H26 0.9500
C27 H27 0.9500
C30 C29 1.521(4)
C30 C31 1.538(4)
C30 H30A 0.9900
C30 H30B 0.9900
C29 C28 1.517(4)
C29 H29A 0.9900
C29 H29B 0.9900
C28 H28A 0.9900
C28 H28B 0.9900
C32 C33 1.527(4)
C32 C31 1.528(4)
C32 H32A 0.9900
C32 H32B 0.9900
C31 H31A 0.9900
C31 H31B 0.9900
C34 C35 1.519(5)
C34 C33 1.531(4)
C34 H34A 0.9900
C34 H34B 0.9900
C35 H35A 0.9800
C35 H35B 0.9800
C35 H35C 0.9800
C33 H33A 0.9900
C33 H33B 0.9900
C12 C10 1.397(4)
C12 C9 1.402(4)
C12 H12 0.9500
C3 N1 1.367(3)
C3 C13 1.412(4)
C3 C2 1.423(4)
C11 C7 1.400(4)
C11 C10 1.400(4)
C11 H11 0.9500
C14 C13 1.364(4)
C14 C15 1.415(4)
C14 H14 0.9500
C8 C9 1.384(4)
C8 C7 1.397(4)
C8 H8 0.9500
C1 C2 1.401(4)
C1 C6 1.406(4)
C1 C7 1.494(3)
C5 N1 1.366(3)
C5 C6 1.422(4)
C16 C15 1.355(4)
C16 C2 1.426(4)
C16 H16 0.9500
C15 H15 0.9500
C9 H9 0.9500
C13 H13 0.9500
